data_2208259
loop_
_publ_author_name
'Silva, Luiz Everson da'
'Joussef, Antonio Carlos'
'Andrighetti-Fr\"ohner, Carla Regina'
'Nunes, Ricardo Jos\'e'
'Bortoluzzi, Adailton Jos\'e'

_publ_section_title
;
 5-(5-Bromothiazol-2-ylaminomethylene)-2,2-dimethyl-1,3-dioxane-4,6-dione
;
_journal_coeditor_code BT2008
_journal_issue 3
_journal_name_full 'Acta Crystallographica Section E'
_journal_page_first o1062
_journal_page_last o1063
_journal_paper_doi 10.1107/S1600536806005307
_journal_volume 62
_journal_year 2006
_chemical_formula_iupac 'C10 H9 Br N2 O4 S'
_chemical_formula_moiety 'C10 H9 Br N2 O4 S'
_chemical_formula_sum 'C10 H9 Br N2 O4 S'
_chemical_formula_weight 333.16
_chemical_name_systematic
;
5-(5-Bromothiazol-2-ylaminomethylene)-2,2-dimethyl-1,3-dioxane-4,6-dione ?
;
_space_group_IT_number 14
_symmetry_cell_setting monoclinic
_symmetry_space_group_name_Hall '-P 2ybc'
_symmetry_space_group_name_H-M 'P 1 21/c 1'
_atom_sites_solution_hydrogens geom
_atom_sites_solution_primary direct
_atom_sites_solution_secondary difmap
_audit_creation_method SHELXL-97
_cell_angle_alpha 90.00
_cell_angle_beta 100.717(5)
_cell_angle_gamma 90.00
_cell_formula_units_Z 4
_cell_length_a 5.408(5)
_cell_length_b 18.013(5)
_cell_length_c 13.114(5)
_cell_measurement_reflns_used 25
_cell_measurement_temperature 293(2)
_cell_measurement_theta_max 23.69
_cell_measurement_theta_min 5.54
_cell_volume 1255.2(13)
_computing_cell_refinement 'CAD-4/PC Software'
_computing_data_collection 'CAD-4/PC Software (Nonius, 1993)'
_computing_data_reduction 'XCAD4 (Harms & Wocadlo, 1995)'
_computing_molecular_graphics 'PLATON (Spek, 2003)'
_computing_publication_material SHELXL97
_computing_structure_refinement 'SHELXL97 (Sheldrick, 1997)'
_computing_structure_solution 'SHELXS97 (Sheldrick, 1997)'
_diffrn_ambient_temperature 293(2)
_diffrn_measured_fraction_theta_full 0.997
_diffrn_measured_fraction_theta_max 0.997
_diffrn_measurement_device_type 'Nonius CAD-4'
_diffrn_measurement_method \w/2\q
_diffrn_radiation_monochromator graphite
_diffrn_radiation_source 'fine-focus sealed tube'
_diffrn_radiation_type MoK\a
_diffrn_radiation_wavelength 0.71069
_diffrn_reflns_av_R_equivalents 0.0332
_diffrn_reflns_av_sigmaI/netI 0.0790
_diffrn_reflns_limit_h_max 6
_diffrn_reflns_limit_h_min -6
_diffrn_reflns_limit_k_max 0
_diffrn_reflns_limit_k_min -21
_diffrn_reflns_limit_l_max 0
_diffrn_reflns_limit_l_min -15
_diffrn_reflns_number 2330
_diffrn_reflns_theta_full 25.08
_diffrn_reflns_theta_max 25.08
_diffrn_reflns_theta_min 1.94
_diffrn_standards_decay_% 1
_diffrn_standards_interval_count 200
_diffrn_standards_number 3
_exptl_absorpt_coefficient_mu 3.449
_exptl_absorpt_correction_T_max 0.641
_exptl_absorpt_correction_T_min 0.504
_exptl_absorpt_correction_type psi-scan
_exptl_absorpt_process_details '(North <i>et al.</i>,  1968)'
_exptl_crystal_colour colorless
_exptl_crystal_density_diffrn 1.763
_exptl_crystal_density_method 'not measured'
_exptl_crystal_description prism
_exptl_crystal_F_000 664
_exptl_crystal_size_max 0.50
_exptl_crystal_size_mid 0.16
_exptl_crystal_size_min 0.13
_refine_diff_density_max 0.275
_refine_diff_density_min -0.477
_refine_ls_extinction_method none
_refine_ls_goodness_of_fit_ref 1.007
_refine_ls_hydrogen_treatment constr
_refine_ls_matrix_type full
_refine_ls_number_parameters 164
_refine_ls_number_reflns 2230
_refine_ls_number_restraints 1
_refine_ls_restrained_S_all 1.007
_refine_ls_R_factor_all 0.1226
_refine_ls_R_factor_gt 0.0408
_refine_ls_shift/su_max 0.000
_refine_ls_shift/su_mean 0.000
_refine_ls_structure_factor_coef Fsqd
_refine_ls_weighting_details 'calc w=1/[\s^2^(Fo^2^)+(0.0483P)^2^+0.077P] where P=(Fo^2^+2Fc^2^)/3'
_refine_ls_weighting_scheme calc
_refine_ls_wR_factor_gt 0.0862
_refine_ls_wR_factor_ref 0.1032
_reflns_number_gt 1269
_reflns_number_total 2230
_reflns_threshold_expression I>2\s(I)
_cod_data_source_file bt2008.cif
_cod_data_source_block I
_cod_original_sg_symbol_H-M 'P 21/c'
_cod_database_code 2208259
_cod_database_fobs_code 2208259

loop_
_symmetry_equiv_pos_as_xyz
'x, y, z'
'-x, y+1/2, -z+1/2'
'-x, -y, -z'
'x, -y-1/2, z-1/2'

loop_
_atom_site_type_symbol
_atom_site_label
_atom_site_fract_x
_atom_site_fract_y
_atom_site_fract_z
_atom_site_U_iso_or_equiv
_atom_site_adp_type
_atom_site_calc_flag
_atom_site_refinement_flags
_atom_site_occupancy
Br Br1 0.60744(10) 0.10113(4) 0.50491(4) 0.0727(3) Uani d . 1
S S1 0.3249(2) 0.06002(7) 0.28108(9) 0.0499(3) Uani d . 1
C C2 0.3340(8) 0.1086(3) 0.3947(3) 0.0434(12) Uani d . 1
C C3 0.1310(9) 0.1510(3) 0.3909(3) 0.0482(12) Uani d . 1
H H3 0.1059 0.1808 0.4460 0.058 Uiso calc R 1
N N4 -0.0394(7) 0.1471(2) 0.2984(3) 0.0484(10) Uani d . 1
C C5 0.0381(8) 0.1015(2) 0.2354(3) 0.0382(10) Uani d . 1
N N6 -0.0978(7) 0.0881(2) 0.1359(3) 0.0381(9) Uani d D 1
H H6 -0.0356 0.0563 0.0979 0.032(12) Uiso d RD 1
C C7 -0.3038(8) 0.1264(2) 0.0990(3) 0.0386(11) Uani d . 1
H H7 -0.3558 0.1601 0.1444 0.046 Uiso calc R 1
C C8 -0.4496(8) 0.1224(2) 0.0020(3) 0.0372(11) Uani d . 1
C C9 -0.3958(8) 0.0722(3) -0.0760(3) 0.0387(11) Uani d . 1
O O9 -0.2342(6) 0.02496(17) -0.0615(2) 0.0523(9) Uani d . 1
O O10 -0.5432(6) 0.07783(16) -0.1706(2) 0.0468(8) Uani d . 1
C C11 -0.6807(8) 0.1463(3) -0.1967(3) 0.0418(12) Uani d . 1
O O12 -0.8108(5) 0.16634(16) -0.1156(2) 0.0431(8) Uani d . 1
C C13 -0.6782(8) 0.1672(3) -0.0166(3) 0.0398(11) Uani d . 1
O O13 -0.7631(6) 0.20151(18) 0.0477(2) 0.0541(9) Uani d . 1
C C111 -0.5033(9) 0.2070(3) -0.2158(4) 0.0526(13) Uani d . 1
H H11A -0.4177 0.1922 -0.2704 0.079 Uiso calc R 1
H H11B -0.3823 0.2158 -0.1535 0.079 Uiso calc R 1
H H11C -0.5968 0.2517 -0.2355 0.079 Uiso calc R 1
C C112 -0.8795(9) 0.1291(3) -0.2904(4) 0.0641(16) Uani d . 1
H H11D -0.8003 0.1154 -0.3474 0.096 Uiso calc R 1
H H11E -0.9828 0.1721 -0.3089 0.096 Uiso calc R 1
H H11F -0.9821 0.0888 -0.2747 0.096 Uiso calc R 1

loop_
_atom_site_aniso_label
_atom_site_aniso_U_11
_atom_site_aniso_U_22
_atom_site_aniso_U_33
_atom_site_aniso_U_12
_atom_site_aniso_U_13
_atom_site_aniso_U_23
Br1 0.0586(3) 0.1134(6) 0.0387(3) -0.0064(3) -0.0097(2) -0.0026(3)
S1 0.0520(7) 0.0602(8) 0.0329(6) 0.0097(6) -0.0040(5) -0.0049(6)
C2 0.047(3) 0.050(3) 0.029(2) -0.010(3) -0.003(2) 0.001(2)
C3 0.053(3) 0.057(3) 0.034(3) -0.004(3) 0.006(2) -0.012(2)
N4 0.052(2) 0.056(3) 0.034(2) 0.004(2) 0.0017(18) -0.009(2)
C5 0.045(3) 0.040(3) 0.029(2) -0.003(2) 0.0045(19) 0.001(2)
N6 0.047(2) 0.036(2) 0.0279(18) 0.0048(19) -0.0008(16) -0.0054(18)
C7 0.047(3) 0.033(3) 0.036(2) -0.001(2) 0.009(2) -0.001(2)
C8 0.040(3) 0.038(3) 0.032(2) 0.002(2) 0.004(2) 0.002(2)
C9 0.037(3) 0.040(3) 0.036(3) -0.004(2) 0.001(2) -0.001(2)
O9 0.0549(19) 0.047(2) 0.048(2) 0.0216(18) -0.0067(16) -0.0069(16)
O10 0.0540(18) 0.045(2) 0.0348(17) 0.0119(15) -0.0093(15) -0.0073(14)
C11 0.040(3) 0.053(3) 0.030(2) 0.010(2) 0.001(2) -0.003(2)
O12 0.0345(16) 0.060(2) 0.0339(18) 0.0069(15) 0.0046(14) 0.0050(15)
C13 0.043(3) 0.046(3) 0.031(3) 0.002(2) 0.008(2) 0.005(2)
O13 0.060(2) 0.067(2) 0.0362(19) 0.0164(18) 0.0133(17) 0.0030(18)
C111 0.056(3) 0.062(3) 0.043(3) 0.007(3) 0.016(2) 0.007(3)
C112 0.061(3) 0.085(4) 0.038(3) 0.009(3) -0.012(2) -0.005(3)

loop_
_atom_type_symbol
_atom_type_description
_atom_type_scat_dispersion_real
_atom_type_scat_dispersion_imag
_atom_type_scat_source
C C 0.0033 0.0016 'International Tables Vol C Tables 4.2.6.8 and 6.1.1.4'
H H 0.0000 0.0000 'International Tables Vol C Tables 4.2.6.8 and 6.1.1.4'
N N 0.0061 0.0033 'International Tables Vol C Tables 4.2.6.8 and 6.1.1.4'
O O 0.0106 0.0060 'International Tables Vol C Tables 4.2.6.8 and 6.1.1.4'
S S 0.1246 0.1234 'International Tables Vol C Tables 4.2.6.8 and 6.1.1.4'
Br Br -0.2901 2.4595 'International Tables Vol C Tables 4.2.6.8 and 6.1.1.4'

loop_
_geom_angle_atom_site_label_1
_geom_angle_atom_site_label_2
_geom_angle_atom_site_label_3
_geom_angle
C2 S1 C5 87.7(2)
C3 C2 S1 111.7(3)
C3 C2 Br1 126.7(4)
S1 C2 Br1 121.6(3)
C2 C3 N4 114.5(4)
C2 C3 H3 122.8
N4 C3 H3 122.8
C5 N4 C3 110.6(4)
N4 C5 N6 122.1(4)
N4 C5 S1 115.6(3)
N6 C5 S1 122.3(3)
C7 N6 C5 120.9(4)
C7 N6 H6 121.6
C5 N6 H6 117.3
N6 C7 C8 127.8(4)
N6 C7 H7 116.1
C8 C7 H7 116.1
C7 C8 C9 122.5(4)
C7 C8 C13 116.8(4)
C9 C8 C13 120.5(4)
O9 C9 O10 118.9(4)
O9 C9 C8 124.6(4)
O10 C9 C8 116.4(4)
C9 O10 C11 118.2(3)
O12 C11 O10 110.0(3)
O12 C11 C111 111.0(4)
O10 C11 C111 110.0(4)
O12 C11 C112 106.5(4)
O10 C11 C112 105.9(4)
C111 C11 C112 113.2(4)
C13 O12 C11 118.0(3)
O13 C13 O12 118.2(4)
O13 C13 C8 126.1(4)
O12 C13 C8 115.6(4)
C11 C111 H11A 109.5
C11 C111 H11B 109.5
H11A C111 H11B 109.5
C11 C111 H11C 109.5
H11A C111 H11C 109.5
H11B C111 H11C 109.5
C11 C112 H11D 109.5
C11 C112 H11E 109.5
H11D C112 H11E 109.5
C11 C112 H11F 109.5
H11D C112 H11F 109.5
H11E C112 H11F 109.5

loop_
_geom_bond_atom_site_label_1
_geom_bond_atom_site_label_2
_geom_bond_distance
Br1 C2 1.871(4)
S1 C2 1.720(5)
S1 C5 1.725(5)
C2 C3 1.330(6)
C3 N4 1.382(5)
C3 H3 0.9300
N4 C5 1.289(5)
C5 N6 1.394(5)
N6 C7 1.323(5)
N6 H6 0.8675
C7 C8 1.368(6)
C7 H7 0.9300
C8 C9 1.435(6)
C8 C13 1.458(6)
C9 O9 1.209(5)
C9 O10 1.349(5)
O10 C11 1.448(5)
C11 O12 1.427(5)
C11 C111 1.506(6)
C11 C112 1.507(6)
O12 C13 1.362(5)
C13 O13 1.204(5)
C111 H11A 0.9600
C111 H11B 0.9600
C111 H11C 0.9600
C112 H11D 0.9600
C112 H11E 0.9600
C112 H11F 0.9600

loop_
_geom_hbond_atom_site_label_D
_geom_hbond_atom_site_label_H
_geom_hbond_atom_site_label_A
_geom_hbond_site_symmetry_A
_geom_hbond_distance_DH
_geom_hbond_distance_HA
_geom_hbond_distance_DA
_geom_hbond_angle_DHA
N6 H6 O9 . 0.87 2.24 2.798(5) 122
N6 H6 O9 3 0.87 2.18 2.996(5) 156

loop_
_geom_torsion_atom_site_label_1
_geom_torsion_atom_site_label_2
_geom_torsion_atom_site_label_3
_geom_torsion_atom_site_label_4
_geom_torsion
C5 S1 C2 C3 -0.2(4)
C5 S1 C2 Br1 -178.8(3)
S1 C2 C3 N4 -0.2(5)
Br1 C2 C3 N4 178.3(3)
C2 C3 N4 C5 0.6(6)
C3 N4 C5 N6 -179.1(4)
C3 N4 C5 S1 -0.8(5)
C2 S1 C5 N4 0.6(4)
C2 S1 C5 N6 178.9(4)
N4 C5 N6 C7 5.4(6)
S1 C5 N6 C7 -172.8(3)
C5 N6 C7 C8 176.5(4)
N6 C7 C8 C9 1.1(7)
N6 C7 C8 C13 175.8(4)
C7 C8 C9 O9 6.8(7)
C13 C8 C9 O9 -167.7(4)
C7 C8 C9 O10 -175.1(4)
C13 C8 C9 O10 10.4(6)
O9 C9 O10 C11 -161.7(4)
C8 C9 O10 C11 20.1(6)
C9 O10 C11 O12 -49.4(5)
C9 O10 C11 C111 73.2(5)
C9 O10 C11 C112 -164.1(4)
O10 C11 O12 C13 50.1(5)
C111 C11 O12 C13 -71.9(5)
C112 C11 O12 C13 164.5(4)
C11 O12 C13 O13 161.1(4)
C11 O12 C13 C8 -22.0(6)
C7 C8 C13 O13 -7.8(7)
C9 C8 C13 O13 167.0(4)
C7 C8 C13 O12 175.6(4)
C9 C8 C13 O12 -9.6(6)

loop_
_cod_related_entry_id
_cod_related_entry_database
_cod_related_entry_code
1 ChemSpider 21126413
